data_4327583
loop_
_publ_author_name
'Daniel L. Reger'
'Christine A. Little'
'Victor G. Young'
'Maren Pink'

_publ_section_title
;
 Variable-Temperature X-ray Structural Investigation of
 {Fe[HC(3,5-Me2pz)3]2}(BF4)2 (pz = Pyrazolyl Ring): Observation of a
 Thermally Induced Spin State Change from All High Spin to an Equal High
 Spin-Low Spin Mixture, Concomitant with the Onset of Nonmerohedral
 Twinning
;
_journal_name_full 'Inorganic Chemistry'
_journal_page_first 2870
_journal_page_last 2874
_journal_paper_doi 10.1021/ic010056+
_journal_volume 40
_journal_year 2001
_chemical_formula_moiety 'C32 H44 Fe N12, 2(B F4)'
_chemical_formula_sum 'C32 H44 B2 F8 Fe N12'
_chemical_formula_weight 826.26
_chemical_name_common 00220
_chemical_name_systematic
;
  ?
;
_space_group_IT_number 15
_symmetry_cell_setting monoclinic
_symmetry_space_group_name_Hall '-C 2yc'
_symmetry_space_group_name_H-M 'C 1 2/c 1'
_atom_sites_solution_hydrogens geom
_atom_sites_solution_primary direct
_atom_sites_solution_secondary difmap
_audit_creation_method SHELXL-97
_cell_angle_alpha 90.00
_cell_angle_beta 111.093(1)
_cell_angle_gamma 90.00
_cell_formula_units_Z 4
_cell_length_a 20.348(2)
_cell_length_b 10.3372(7)
_cell_length_c 19.661(1)
_cell_measurement_reflns_used 7463
_cell_measurement_temperature 220(2)
_cell_volume 3858.4(5)
_computing_cell_refinement 'SAINT, Bruker'
_computing_data_collection 'SMART, Bruker'
_computing_data_reduction 'SAINT, Bruker'
_computing_structure_refinement 'SHELXL-97 (Sheldrick, 1997)'
_computing_structure_solution 'SHELXS-97 (Sheldrick, 1990)'
_diffrn_ambient_temperature 220(2)
_diffrn_measured_fraction_theta_full 0.995
_diffrn_measured_fraction_theta_max 0.995
_diffrn_measurement_device_type 'SMART Platform CCD, Bruker'
_diffrn_measurement_method omega-scans
_diffrn_radiation_monochromator graphite
_diffrn_radiation_source 'fine-focus sealed tube'
_diffrn_radiation_type MoK\a
_diffrn_radiation_wavelength 0.71073
_diffrn_reflns_av_R_equivalents 0.0324
_diffrn_reflns_av_sigmaI/netI 0.0263
_diffrn_reflns_limit_h_max 26
_diffrn_reflns_limit_h_min -26
_diffrn_reflns_limit_k_max 13
_diffrn_reflns_limit_k_min -13
_diffrn_reflns_limit_l_max 25
_diffrn_reflns_limit_l_min -25
_diffrn_reflns_number 19114
_diffrn_reflns_theta_full 27.52
_diffrn_reflns_theta_max 27.52
_diffrn_reflns_theta_min 2.15
_exptl_absorpt_coefficient_mu 0.471
_exptl_absorpt_correction_T_max 1.000000
_exptl_absorpt_correction_T_min 0.859471
_exptl_absorpt_correction_type multi-scan
_exptl_absorpt_process_details 'SADABS, R. Blessing (1995)'
_exptl_crystal_colour colorless
_exptl_crystal_density_diffrn 1.422
_exptl_crystal_description block
_exptl_crystal_F_000 1712
_exptl_crystal_size_max 0.25
_exptl_crystal_size_mid 0.18
_exptl_crystal_size_min 0.18
_refine_diff_density_max 0.316
_refine_diff_density_min -0.227
_refine_diff_density_rms 0.049
_refine_ls_extinction_method none
_refine_ls_goodness_of_fit_ref 1.069
_refine_ls_hydrogen_treatment riding
_refine_ls_matrix_type full
_refine_ls_number_parameters 256
_refine_ls_number_reflns 4418
_refine_ls_number_restraints 0
_refine_ls_restrained_S_all 1.069
_refine_ls_R_factor_all 0.0491
_refine_ls_R_factor_gt 0.0370
_refine_ls_shift/su_max 0.001
_refine_ls_shift/su_mean 0.000
_refine_ls_structure_factor_coef Fsqd
_refine_ls_weighting_details 'calc w=1/[\s^2^(Fo^2^)+(0.0587P)^2^+1.7958P] where P=(Fo^2^+2Fc^2^)/3'
_refine_ls_weighting_scheme calc
_refine_ls_wR_factor_gt 0.1053
_refine_ls_wR_factor_ref 0.1125
_reflns_number_gt 3417
_reflns_number_total 4418
_reflns_threshold_expression >2sigma(I)
_cod_data_source_file ic0100562B_2.cif
_cod_data_source_block 00220
_cod_original_cell_volume 3858.4(4)
_cod_database_code 4327583

loop_
_symmetry_equiv_pos_as_xyz
'x, y, z'
'-x, y, -z+1/2'
'x+1/2, y+1/2, z'
'-x+1/2, y+1/2, -z+1/2'
'-x, -y, -z'
'x, -y, z-1/2'
'-x+1/2, -y+1/2, -z'
'x+1/2, -y+1/2, z-1/2'

loop_
_atom_site_label
_atom_site_type_symbol
_atom_site_fract_x
_atom_site_fract_y
_atom_site_fract_z
_atom_site_U_iso_or_equiv
_atom_site_adp_type
_atom_site_occupancy
_atom_site_symmetry_multiplicity
_atom_site_calc_flag
_atom_site_refinement_flags
Fe1 Fe 0.5000 0.0000 0.5000 0.02595(12) Uani 1 2 d S
N1 N 0.54249(8) -0.14642(15) 0.44785(9) 0.0356(4) Uani 1 1 d .
N2 N 0.49587(7) -0.23933(13) 0.40929(8) 0.0296(3) Uani 1 1 d .
N11 N 0.41641(9) 0.01351(13) 0.39561(9) 0.0349(4) Uani 1 1 d .
N12 N 0.39734(7) -0.09911(13) 0.35675(8) 0.0283(3) Uani 1 1 d .
N21 N 0.43747(8) -0.15796(14) 0.51722(8) 0.0348(4) Uani 1 1 d .
N22 N 0.40389(8) -0.23422(13) 0.45781(8) 0.0283(3) Uani 1 1 d .
C1 C 0.52905(10) -0.33947(18) 0.39043(11) 0.0367(4) Uani 1 1 d .
C2 C 0.59922(10) -0.3095(2) 0.41693(12) 0.0431(5) Uani 1 1 d .
H2 H 0.6360 -0.3595 0.4125 0.052 Uiso 1 1 calc R
C3 C 0.60549(10) -0.1901(2) 0.45192(12) 0.0413(5) Uani 1 1 d .
C4 C 0.49113(13) -0.4551(2) 0.35022(17) 0.0629(7) Uani 1 1 d .
H4A H 0.4660 -0.4964 0.3779 0.094 Uiso 1 1 calc R
H4B H 0.5248 -0.5154 0.3435 0.094 Uiso 1 1 calc R
H4C H 0.4579 -0.4288 0.3030 0.094 Uiso 1 1 calc R
C5 C 0.67121(11) -0.1149(3) 0.48960(17) 0.0684(8) Uani 1 1 d .
H5A H 0.6590 -0.0270 0.4978 0.103 Uiso 1 1 calc R
H5B H 0.6999 -0.1134 0.4595 0.103 Uiso 1 1 calc R
H5C H 0.6974 -0.1553 0.5360 0.103 Uiso 1 1 calc R
C11 C 0.35696(9) -0.07704(18) 0.28572(9) 0.0317(4) Uani 1 1 d .
C12 C 0.34973(10) 0.05441(19) 0.27911(10) 0.0388(4) Uani 1 1 d .
H12 H 0.3248 0.1006 0.2364 0.047 Uiso 1 1 calc R
C13 C 0.38630(10) 0.10692(18) 0.34758(11) 0.0394(4) Uani 1 1 d .
C14 C 0.32902(12) -0.1819(2) 0.23131(11) 0.0466(5) Uani 1 1 d .
H14A H 0.3679 -0.2297 0.2261 0.070 Uiso 1 1 calc R
H14B H 0.3007 -0.1445 0.1847 0.070 Uiso 1 1 calc R
H14C H 0.3002 -0.2399 0.2476 0.070 Uiso 1 1 calc R
C15 C 0.39305(15) 0.2462(2) 0.36906(15) 0.0682(8) Uani 1 1 d .
H15A H 0.4268 0.2550 0.4184 0.102 Uiso 1 1 calc R
H15B H 0.3476 0.2789 0.3667 0.102 Uiso 1 1 calc R
H15C H 0.4092 0.2953 0.3360 0.102 Uiso 1 1 calc R
C21 C 0.35740(10) -0.31699(17) 0.47046(10) 0.0344(4) Uani 1 1 d .
C22 C 0.36166(12) -0.2930(2) 0.54024(11) 0.0451(5) Uani 1 1 d .
H22 H 0.3359 -0.3346 0.5652 0.054 Uiso 1 1 calc R
C23 C 0.41150(12) -0.1949(2) 0.56748(11) 0.0428(5) Uani 1 1 d .
C24 C 0.31346(12) -0.4108(2) 0.41578(12) 0.0474(5) Uani 1 1 d .
H24A H 0.2815 -0.3643 0.3742 0.071 Uiso 1 1 calc R
H24B H 0.2866 -0.4631 0.4375 0.071 Uiso 1 1 calc R
H24C H 0.3436 -0.4664 0.4000 0.071 Uiso 1 1 calc R
C25 C 0.43621(16) -0.1360(3) 0.64201(13) 0.0701(8) Uani 1 1 d .
H25A H 0.4711 -0.0699 0.6454 0.105 Uiso 1 1 calc R
H25B H 0.4571 -0.2026 0.6782 0.105 Uiso 1 1 calc R
H25C H 0.3965 -0.0975 0.6508 0.105 Uiso 1 1 calc R
C30 C 0.42093(9) -0.22130(15) 0.39294(9) 0.0269(3) Uani 1 1 d .
H30 H 0.3958 -0.2908 0.3588 0.032 Uiso 1 1 calc R
B1 B 0.18392(12) -0.0581(2) 0.30494(12) 0.0391(5) Uani 1 1 d .
F1 F 0.11546(7) -0.08800(19) 0.29754(8) 0.0794(5) Uani 1 1 d .
F2 F 0.22308(9) -0.16921(14) 0.31951(9) 0.0746(5) Uani 1 1 d .
F3 F 0.18361(7) -0.00364(12) 0.24050(7) 0.0532(3) Uani 1 1 d .
F4 F 0.21116(10) 0.02687(17) 0.36116(9) 0.0820(5) Uani 1 1 d .

loop_
_atom_site_aniso_label
_atom_site_aniso_U_11
_atom_site_aniso_U_22
_atom_site_aniso_U_33
_atom_site_aniso_U_23
_atom_site_aniso_U_13
_atom_site_aniso_U_12
Fe1 0.02837(19) 0.02260(18) 0.02520(19) -0.00229(13) 0.00762(14) -0.00205(13)
N1 0.0280(7) 0.0329(8) 0.0443(9) -0.0141(7) 0.0111(7) -0.0054(6)
N2 0.0275(7) 0.0265(7) 0.0340(8) -0.0068(6) 0.0102(6) -0.0021(6)
N11 0.0401(9) 0.0240(7) 0.0324(8) -0.0024(6) 0.0030(7) -0.0018(6)
N12 0.0313(7) 0.0252(7) 0.0256(7) -0.0013(6) 0.0068(6) -0.0024(6)
N21 0.0453(9) 0.0330(8) 0.0284(8) -0.0073(6) 0.0158(7) -0.0114(7)
N22 0.0327(7) 0.0271(7) 0.0260(7) -0.0032(6) 0.0115(6) -0.0052(6)
C1 0.0391(10) 0.0310(9) 0.0422(11) -0.0087(8) 0.0174(8) 0.0017(8)
C2 0.0351(10) 0.0420(11) 0.0535(13) -0.0116(9) 0.0174(9) 0.0036(8)
C3 0.0312(9) 0.0429(11) 0.0489(12) -0.0123(9) 0.0135(9) -0.0016(8)
C4 0.0486(13) 0.0434(12) 0.097(2) -0.0355(13) 0.0264(13) -0.0043(10)
C5 0.0309(11) 0.0701(16) 0.099(2) -0.0385(15) 0.0176(12) -0.0094(11)
C11 0.0291(8) 0.0387(10) 0.0259(9) -0.0003(7) 0.0084(7) -0.0027(7)
C12 0.0398(10) 0.0385(10) 0.0318(10) 0.0076(8) 0.0052(8) 0.0008(8)
C13 0.0419(10) 0.0291(9) 0.0387(11) 0.0048(8) 0.0043(8) 0.0010(8)
C14 0.0531(12) 0.0504(12) 0.0286(10) -0.0061(9) 0.0053(9) 0.0006(10)
C15 0.0855(18) 0.0282(11) 0.0625(16) 0.0039(10) -0.0078(13) 0.0018(11)
C21 0.0372(10) 0.0310(9) 0.0351(10) 0.0031(7) 0.0132(8) -0.0072(8)
C22 0.0548(12) 0.0480(12) 0.0381(11) -0.0007(9) 0.0235(10) -0.0175(10)
C23 0.0577(12) 0.0433(11) 0.0327(10) -0.0047(8) 0.0227(9) -0.0148(10)
C24 0.0517(12) 0.0455(11) 0.0436(12) -0.0036(9) 0.0154(10) -0.0212(10)
C25 0.102(2) 0.0798(17) 0.0406(13) -0.0220(12) 0.0396(14) -0.0427(16)
C30 0.0283(8) 0.0239(8) 0.0281(8) -0.0031(6) 0.0096(7) -0.0019(6)
B1 0.0391(11) 0.0436(12) 0.0344(12) 0.0004(10) 0.0128(9) 0.0040(10)
F1 0.0464(8) 0.1268(15) 0.0674(10) 0.0324(10) 0.0232(7) -0.0021(9)
F2 0.0838(11) 0.0533(8) 0.0914(12) 0.0149(8) 0.0372(9) 0.0252(8)
F3 0.0563(8) 0.0611(8) 0.0425(7) 0.0078(6) 0.0182(6) -0.0095(6)
F4 0.0960(12) 0.0873(11) 0.0534(9) -0.0306(8) 0.0157(9) 0.0012(9)

loop_
_atom_type_symbol
_atom_type_description
_atom_type_scat_dispersion_real
_atom_type_scat_dispersion_imag
_atom_type_scat_source
C C 0.0033 0.0016 'International Tables Vol C Tables 4.2.6.8 and 6.1.1.4'
H H 0.0000 0.0000 'International Tables Vol C Tables 4.2.6.8 and 6.1.1.4'
B B 0.0013 0.0007 'International Tables Vol C Tables 4.2.6.8 and 6.1.1.4'
N N 0.0061 0.0033 'International Tables Vol C Tables 4.2.6.8 and 6.1.1.4'
F F 0.0171 0.0103 'International Tables Vol C Tables 4.2.6.8 and 6.1.1.4'
Fe Fe 0.3463 0.8444 'International Tables Vol C Tables 4.2.6.8 and 6.1.1.4'

loop_
_geom_angle_atom_site_label_1
_geom_angle_atom_site_label_2
_geom_angle_atom_site_label_3
_geom_angle
_geom_angle_site_symmetry_1
_geom_angle_site_symmetry_3
N11 Fe1 N11 180.0 . 5_656
N11 Fe1 N21 83.74(6) . .
N11 Fe1 N21 96.26(6) 5_656 .
N11 Fe1 N21 96.26(6) . 5_656
N11 Fe1 N21 83.74(6) 5_656 5_656
N21 Fe1 N21 180.00(7) . 5_656
N11 Fe1 N1 95.33(6) . 5_656
N11 Fe1 N1 84.67(6) 5_656 5_656
N21 Fe1 N1 95.47(6) . 5_656
N21 Fe1 N1 84.53(6) 5_656 5_656
N11 Fe1 N1 84.67(6) . .
N11 Fe1 N1 95.33(6) 5_656 .
N21 Fe1 N1 84.53(6) . .
N21 Fe1 N1 95.47(6) 5_656 .
N1 Fe1 N1 180.0 5_656 .
C3 N1 N2 104.75(14) . .
C3 N1 Fe1 138.07(13) . .
N2 N1 Fe1 115.79(11) . .
C1 N2 N1 111.84(14) . .
C1 N2 C30 128.51(14) . .
N1 N2 C30 119.65(13) . .
C13 N11 N12 104.74(15) . .
C13 N11 Fe1 136.62(12) . .
N12 N11 Fe1 116.47(10) . .
C11 N12 N11 112.03(14) . .
C11 N12 C30 128.54(14) . .
N11 N12 C30 119.42(13) . .
C23 N21 N22 104.93(14) . .
C23 N21 Fe1 137.93(13) . .
N22 N21 Fe1 116.12(11) . .
C21 N22 N21 111.80(14) . .
C21 N22 C30 128.51(14) . .
N21 N22 C30 119.69(13) . .
N2 C1 C2 106.06(16) . .
N2 C1 C4 122.96(17) . .
C2 C1 C4 130.97(18) . .
C1 C2 C3 106.61(17) . .
N1 C3 C2 110.74(17) . .
N1 C3 C5 121.54(18) . .
C2 C3 C5 127.72(19) . .
N12 C11 C12 105.58(16) . .
N12 C11 C14 123.39(16) . .
C12 C11 C14 131.03(17) . .
C11 C12 C13 107.07(16) . .
N11 C13 C12 110.57(17) . .
N11 C13 C15 121.69(18) . .
C12 C13 C15 127.74(19) . .
N22 C21 C22 105.79(16) . .
N22 C21 C24 123.67(17) . .
C22 C21 C24 130.53(17) . .
C21 C22 C23 106.95(17) . .
N21 C23 C22 110.53(17) . .
N21 C23 C25 121.72(18) . .
C22 C23 C25 127.75(19) . .
N22 C30 N12 111.92(13) . .
N22 C30 N2 111.07(14) . .
N12 C30 N2 110.95(13) . .
F4 B1 F2 109.56(19) . .
F4 B1 F1 109.25(19) . .
F2 B1 F1 108.9(2) . .
F4 B1 F3 110.27(19) . .
F2 B1 F3 110.08(18) . .
F1 B1 F3 108.79(18) . .

loop_
_geom_bond_atom_site_label_1
_geom_bond_atom_site_label_2
_geom_bond_distance
_geom_bond_site_symmetry_2
Fe1 N11 2.1477(15) .
Fe1 N11 2.1477(15) 5_656
Fe1 N21 2.1702(15) .
Fe1 N21 2.1702(15) 5_656
Fe1 N1 2.1742(15) 5_656
Fe1 N1 2.1742(15) .
N1 C3 1.334(2) .
N1 N2 1.3709(19) .
N2 C1 1.358(2) .
N2 C30 1.453(2) .
N11 C13 1.335(2) .
N11 N12 1.3698(19) .
N12 C11 1.361(2) .
N12 C30 1.444(2) .
N21 C23 1.333(2) .
N21 N22 1.371(2) .
N22 C21 1.363(2) .
N22 C30 1.443(2) .
C1 C2 1.368(3) .
C1 C4 1.486(3) .
C2 C3 1.396(3) .
C3 C5 1.493(3) .
C11 C12 1.368(3) .
C11 C14 1.485(3) .
C12 C13 1.393(3) .
C13 C15 1.493(3) .
C21 C22 1.366(3) .
C21 C24 1.485(3) .
C22 C23 1.397(3) .
C23 C25 1.497(3) .
B1 F4 1.364(3) .
B1 F2 1.368(3) .
B1 F1 1.382(3) .
B1 F3 1.384(3) .

loop_
_geom_torsion_atom_site_label_1
_geom_torsion_atom_site_label_2
_geom_torsion_atom_site_label_3
_geom_torsion_atom_site_label_4
_geom_torsion
_geom_torsion_site_symmetry_1
N11 Fe1 N1 C3 147.6(2) .
N11 Fe1 N1 C3 -32.4(2) 5_656
N21 Fe1 N1 C3 -128.2(2) .
N21 Fe1 N1 C3 51.8(2) 5_656
N1 Fe1 N1 C3 46(100) 5_656
N11 Fe1 N1 N2 -48.42(13) .
N11 Fe1 N1 N2 131.58(13) 5_656
N21 Fe1 N1 N2 35.77(13) .
N21 Fe1 N1 N2 -144.23(13) 5_656
N1 Fe1 N1 N2 -150(100) 5_656
C3 N1 N2 C1 0.7(2) .
Fe1 N1 N2 C1 -168.31(13) .
C3 N1 N2 C30 -178.52(16) .
Fe1 N1 N2 C30 12.5(2) .
N11 Fe1 N11 C13 -77(43) 5_656
N21 Fe1 N11 C13 149.5(2) .
N21 Fe1 N11 C13 -30.5(2) 5_656
N1 Fe1 N11 C13 54.6(2) 5_656
N1 Fe1 N11 C13 -125.4(2) .
N11 Fe1 N11 N12 84(43) 5_656
N21 Fe1 N11 N12 -50.32(13) .
N21 Fe1 N11 N12 129.68(13) 5_656
N1 Fe1 N11 N12 -145.26(13) 5_656
N1 Fe1 N11 N12 34.74(13) .
C13 N11 N12 C11 0.8(2) .
Fe1 N11 N12 C11 -165.28(12) .
C13 N11 N12 C30 -179.50(15) .
Fe1 N11 N12 C30 14.43(19) .
N11 Fe1 N21 C23 -129.0(2) .
N11 Fe1 N21 C23 51.0(2) 5_656
N21 Fe1 N21 C23 -14(100) 5_656
N1 Fe1 N21 C23 -34.2(2) 5_656
N1 Fe1 N21 C23 145.8(2) .
N11 Fe1 N21 N22 37.34(13) .
N11 Fe1 N21 N22 -142.66(13) 5_656
N21 Fe1 N21 N22 152(100) 5_656
N1 Fe1 N21 N22 132.12(13) 5_656
N1 Fe1 N21 N22 -47.88(13) .
C23 N21 N22 C21 0.3(2) .
Fe1 N21 N22 C21 -170.22(12) .
C23 N21 N22 C30 -178.69(16) .
Fe1 N21 N22 C30 10.7(2) .
N1 N2 C1 C2 -0.7(2) .
C30 N2 C1 C2 178.43(18) .
N1 N2 C1 C4 178.2(2) .
C30 N2 C1 C4 -2.7(3) .
N2 C1 C2 C3 0.4(2) .
C4 C1 C2 C3 -178.3(3) .
N2 N1 C3 C2 -0.4(2) .
Fe1 N1 C3 C2 164.71(16) .
N2 N1 C3 C5 179.3(2) .
Fe1 N1 C3 C5 -15.5(4) .
C1 C2 C3 N1 0.0(3) .
C1 C2 C3 C5 -179.7(2) .
N11 N12 C11 C12 -0.3(2) .
C30 N12 C11 C12 -179.96(16) .
N11 N12 C11 C14 179.96(17) .
C30 N12 C11 C14 0.3(3) .
N12 C11 C12 C13 -0.3(2) .
C14 C11 C12 C13 179.4(2) .
N12 N11 C13 C12 -1.0(2) .
Fe1 N11 C13 C12 160.73(16) .
N12 N11 C13 C15 178.6(2) .
Fe1 N11 C13 C15 -19.7(4) .
C11 C12 C13 N11 0.9(2) .
C11 C12 C13 C15 -178.7(2) .
N21 N22 C21 C22 -0.2(2) .
C30 N22 C21 C22 178.74(17) .
N21 N22 C21 C24 179.87(18) .
C30 N22 C21 C24 -1.2(3) .
N22 C21 C22 C23 0.0(2) .
C24 C21 C22 C23 179.9(2) .
N22 N21 C23 C22 -0.4(2) .
Fe1 N21 C23 C22 166.95(16) .
N22 N21 C23 C25 178.6(2) .
Fe1 N21 C23 C25 -14.0(4) .
C21 C22 C23 N21 0.3(3) .
C21 C22 C23 C25 -178.7(3) .
C21 N22 C30 N12 112.42(19) .
N21 N22 C30 N12 -68.71(19) .
C21 N22 C30 N2 -122.96(18) .
N21 N22 C30 N2 55.90(19) .
C11 N12 C30 N22 -127.47(18) .
N11 N12 C30 N22 52.88(19) .
C11 N12 C30 N2 107.85(18) .
N11 N12 C30 N2 -71.80(19) .
C1 N2 C30 N22 109.86(19) .
N1 N2 C30 N22 -71.06(19) .
C1 N2 C30 N12 -124.98(19) .
N1 N2 C30 N12 54.1(2) .
